data_4323057
loop_
_publ_author_name
'Myra B. O'Donoghue'
'William M. Davis'
'Richard R. Schrock'

_publ_section_title
;
 Derivatization of Dinitrogen by Molybdenum in Triamidoamine Complexes
;
_journal_name_full 'Inorganic Chemistry'
_journal_page_first 5149
_journal_page_last 5158
_journal_paper_doi 10.1021/ic9803513
_journal_volume 37
_journal_year 1998
_chemical_formula_sum 'C18 H45 F3 Mo N6 O3 S Si3'
_chemical_formula_weight 662.87
_chemical_name_systematic
;
?
;
_space_group_IT_number 61
_symmetry_cell_setting orthorhombic
_symmetry_space_group_name_Hall '-P 2ac 2ab'
_symmetry_space_group_name_H-M 'P b c a'
_atom_sites_solution_hydrogens geom
_atom_sites_solution_primary direct
_atom_sites_solution_secondary difmap
_audit_creation_method SHELXL
_cell_angle_alpha 90.00
_cell_angle_beta 90.00
_cell_angle_gamma 90.00
_cell_formula_units_Z 8
_cell_length_a 15.610(3)
_cell_length_b 12.478(3)
_cell_length_c 34.085(5)
_cell_measurement_temperature 183(2)
_cell_volume 6639(2)
_computing_cell_refinement 'Siemens XSCANS'
_computing_data_collection 'Siemens XSCANS'
_computing_data_reduction 'Siemens SHELXTL'
_computing_molecular_graphics 'Siemens SHELXTL'
_computing_publication_material 'Siemens SHELXTL'
_computing_structure_refinement 'SHELXL-93 (Sheldrick, 1993)'
_computing_structure_solution 'SHELXS-86 (Sheldrick, 1990)'
_diffrn_ambient_temperature 183(2)
_diffrn_measurement_device 'Siemens P4'
_diffrn_measurement_method '\w scans'
_diffrn_radiation_monochromator graphite
_diffrn_radiation_source 'fine-focus sealed tube'
_diffrn_radiation_type MoK\a
_diffrn_radiation_wavelength 0.71073
_diffrn_reflns_av_R_equivalents 0.0475
_diffrn_reflns_av_sigmaI/netI 0.0249
_diffrn_reflns_limit_h_max 16
_diffrn_reflns_limit_h_min -17
_diffrn_reflns_limit_k_max 13
_diffrn_reflns_limit_k_min -10
_diffrn_reflns_limit_l_max 36
_diffrn_reflns_limit_l_min -37
_diffrn_reflns_number 18299
_diffrn_reflns_theta_max 20.00
_diffrn_reflns_theta_min 1.19
_exptl_absorpt_coefficient_mu 0.611
_exptl_absorpt_correction_type none
_exptl_crystal_density_diffrn 1.326
_exptl_crystal_F_000 2768
_refine_diff_density_max 0.359
_refine_diff_density_min -0.318
_refine_diff_density_rms 0.053
_refine_ls_extinction_coef 0.00012(9)
_refine_ls_extinction_expression Fc^*^=kFc[1+0.001xFc^2^\l^3^/sin(2\q)]^-1/4^
_refine_ls_extinction_method SHELXL
_refine_ls_goodness_of_fit_all 0.855
_refine_ls_goodness_of_fit_obs 0.855
_refine_ls_matrix_type full
_refine_ls_number_parameters 317
_refine_ls_number_reflns 3061
_refine_ls_number_restraints 0
_refine_ls_restrained_S_all 0.915
_refine_ls_restrained_S_obs 0.855
_refine_ls_R_factor_all 0.0531
_refine_ls_R_factor_obs 0.0452
_refine_ls_shift/esd_max -0.013
_refine_ls_shift/esd_mean 0.003
_refine_ls_structure_factor_coef Fsqd
_refine_ls_weighting_details 'w=1/[\s^2^(Fo^2^)+(0.1136P)^2^+36.6076P] where P=(Fo^2^+2Fc^2^)/3'
_refine_ls_weighting_scheme calc
_refine_ls_wR_factor_all 0.1609
_refine_ls_wR_factor_obs 0.1452
_reflns_number_observed 2895
_reflns_number_total 3088
_reflns_observed_criterion >2sigma(I)
_cod_data_source_file ic9803513_2.cif
_cod_data_source_block C18H45F3MoN6O3SSi3
_cod_depositor_comments
;
The following automatic conversions were performed:

'_refine_ls_weighting_scheme' value 'calc
w=1/[\s^2^(Fo^2^)+(0.1136P)^2^+36.6076P] where P=(Fo^2^+2Fc^2^)/3'
was changed to 'calc'. New tag '_refine_ls_weighting_details' was
created. The value of the new tag was set to
'w=1/[\s^2^(Fo^2^)+(0.1136P)^2^+36.6076P] where P=(Fo^2^+2Fc^2^)/3'.

Automatic conversion script
Id: cif_fix_values 3143 2015-03-26 13:38:13Z robertas 
;
_cod_original_cell_volume 6639.2(21)
_cod_database_code 4323057

loop_
_symmetry_equiv_pos_as_xyz
'x, y, z'
'-x+1/2, -y, z+1/2'
'-x, y+1/2, -z+1/2'
'x+1/2, -y+1/2, -z'
'-x, -y, -z'
'x-1/2, y, -z-1/2'
'x, -y-1/2, z-1/2'
'-x-1/2, y-1/2, z'

loop_
_atom_site_aniso_label
_atom_site_aniso_U_11
_atom_site_aniso_U_22
_atom_site_aniso_U_33
_atom_site_aniso_U_23
_atom_site_aniso_U_13
_atom_site_aniso_U_12
Mo1 0.0333(5) 0.0286(5) 0.0326(5) 0.0030(3) 0.0019(3) 0.0017(3)
S 0.0461(12) 0.0361(12) 0.0749(15) 0.0085(11) 0.0095(11) 0.0032(10)
Si1 0.096(2) 0.059(2) 0.0411(13) 0.0035(11) 0.0249(12) -0.0125(13)
Si2 0.0364(12) 0.0514(14) 0.071(2) 0.0097(12) 0.0058(11) 0.0084(10)
Si3 0.129(3) 0.107(2) 0.048(2) 0.000(2) -0.029(2) -0.041(2)
O1 0.109(5) 0.052(4) 0.093(4) -0.005(3) 0.039(4) 0.005(3)
O2 0.052(3) 0.050(3) 0.112(5) 0.022(3) 0.020(3) -0.003(3)
O3 0.053(3) 0.034(3) 0.079(4) 0.010(3) 0.000(3) 0.006(2)
F1 0.057(4) 0.118(5) 0.239(9) 0.061(5) -0.026(5) -0.011(4)
F2 0.116(5) 0.098(5) 0.201(8) 0.063(5) -0.050(5) 0.010(4)
F3 0.211(10) 0.156(8) 0.092(5) -0.015(5) -0.065(6) 0.001(6)
N1 0.045(4) 0.040(3) 0.038(3) 0.002(3) 0.008(3) 0.000(3)
N2 0.040(3) 0.035(3) 0.035(3) 0.007(3) 0.004(3) -0.001(3)
N3 0.040(3) 0.033(3) 0.049(4) 0.007(3) -0.002(3) 0.002(3)
N4 0.042(3) 0.043(4) 0.046(4) 0.007(3) -0.003(3) 0.002(3)
N5 0.051(4) 0.051(4) 0.047(4) 0.003(3) -0.005(4) -0.005(3)
N6 0.116(7) 0.125(8) 0.074(6) -0.019(6) -0.039(6) -0.033(6)
C1T 0.078(8) 0.073(8) 0.145(13) 0.055(8) -0.022(7) -0.009(6)
C1 0.033(4) 0.055(5) 0.064(5) 0.005(4) 0.011(4) -0.011(4)
C2 0.041(4) 0.054(5) 0.066(6) 0.004(4) -0.006(4) -0.010(4)
C3 0.052(5) 0.064(5) 0.039(4) -0.007(4) 0.008(4) 0.000(4)
C4 0.062(5) 0.061(5) 0.046(5) -0.012(4) 0.001(4) -0.011(4)
C5 0.053(5) 0.045(5) 0.068(6) 0.022(4) -0.015(4) 0.005(4)
C6 0.057(5) 0.051(5) 0.056(5) 0.013(4) -0.012(4) 0.004(4)
C11 0.155(11) 0.088(8) 0.063(7) -0.025(5) 0.046(7) -0.025(7)
C12 0.152(10) 0.093(8) 0.060(6) 0.012(5) 0.056(6) -0.036(7)
C13 0.138(9) 0.096(8) 0.054(6) 0.040(6) -0.012(6) -0.002(7)
C21 0.059(6) 0.092(7) 0.092(7) 0.025(6) 0.027(5) 0.031(5)
C22 0.064(6) 0.087(7) 0.085(7) 0.009(5) -0.010(5) 0.025(5)
C23 0.045(5) 0.072(6) 0.151(10) 0.007(6) -0.001(6) -0.001(5)
C31 0.062(5) 0.052(5) 0.062(5) 0.002(4) 0.020(4) 0.016(4)
C32 0.051(5) 0.040(5) 0.082(6) 0.014(4) 0.002(4) -0.005(4)
C33 0.219(16) 0.230(17) 0.082(8) 0.035(10) -0.045(10) -0.129(14)
C34 0.113(10) 0.209(15) 0.128(10) 0.050(10) -0.060(9) -0.044(10)
C35 0.333(24) 0.109(11) 0.139(12) -0.060(10) 0.048(14) -0.022(13)

loop_
_atom_site_label
_atom_site_type_symbol
_atom_site_fract_x
_atom_site_fract_y
_atom_site_fract_z
_atom_site_U_iso_or_equiv
_atom_site_thermal_displace_type
_atom_site_occupancy
_atom_site_calc_flag
_atom_site_refinement_flags
_atom_site_disorder_group
Mo1 Mo 0.98291(4) 0.23639(5) 0.35077(2) 0.0315(3) Uani 1 d . .
S S 1.10227(12) 0.2924(2) 0.18292(6) 0.0524(6) Uani 1 d . .
Si1 Si 0.8984(2) 0.1240(2) 0.42950(6) 0.0652(8) Uani 1 d . .
Si2 Si 1.17644(13) 0.1543(2) 0.32710(7) 0.0530(7) Uani 1 d . .
Si3 Si 1.1462(2) 0.3654(3) 0.45520(8) 0.0948(11) Uani 1 d . .
O1 O 1.0697(4) 0.3516(4) 0.2156(2) 0.085(2) Uani 1 d . .
O2 O 1.1678(3) 0.3464(4) 0.1613(2) 0.071(2) Uani 1 d . .
O3 O 1.1183(3) 0.1816(4) 0.1908(2) 0.0554(14) Uani 1 d . .
F1 F 0.9467(4) 0.2422(6) 0.1655(3) 0.138(3) Uani 1 d . .
F2 F 0.9908(4) 0.3889(6) 0.1395(2) 0.138(3) Uani 1 d . .
F3 F 1.0314(7) 0.2365(7) 0.1172(3) 0.153(4) Uani 1 d . .
N1 N 0.8974(3) 0.1525(4) 0.3794(2) 0.0412(15) Uani 1 d . .
N2 N 1.0667(3) 0.1633(4) 0.31784(15) 0.0365(14) Uani 1 d . .
N3 N 0.9460(3) 0.3976(4) 0.3327(2) 0.0407(15) Uani 1 d . .
N4 N 0.8985(4) 0.1967(5) 0.3001(2) 0.044(2) Uani 1 d . .
N5 N 1.0499(4) 0.2797(5) 0.3908(2) 0.050(2) Uani 1 d . .
N6 N 1.0950(6) 0.3196(8) 0.4156(2) 0.105(3) Uani 1 d . .
C1T C 1.0163(7) 0.2885(10) 0.1484(4) 0.099(4) Uani 1 d . .
C1 C 0.8219(4) 0.1177(6) 0.3557(2) 0.051(2) Uani 1 d . .
H1B H 0.7755(4) 0.1713(6) 0.3584(2) 0.061 Uiso 1 calc R .
H1C H 0.8004(4) 0.0484(6) 0.3659(2) 0.061 Uiso 1 calc R .
C2 C 0.8450(5) 0.1055(6) 0.3129(2) 0.054(2) Uani 1 d . .
H2B H 0.8767(5) 0.0376(6) 0.3090(2) 0.064 Uiso 1 calc R .
H2C H 0.7921(5) 0.1026(6) 0.2969(2) 0.064 Uiso 1 calc R .
C3 C 1.0308(5) 0.1069(6) 0.2828(2) 0.052(2) Uani 1 d . .
H3B H 1.0752(5) 0.1017(6) 0.2622(2) 0.062 Uiso 1 calc R .
H3C H 1.0136(5) 0.0332(6) 0.2903(2) 0.062 Uiso 1 calc R .
C4 C 0.9552(5) 0.1657(7) 0.2672(2) 0.056(2) Uani 1 d . .
H4A H 0.9744(5) 0.2305(7) 0.2530(2) 0.067 Uiso 1 calc R .
H4B H 0.9235(5) 0.1195(7) 0.2486(2) 0.067 Uiso 1 calc R .
C5 C 0.9018(5) 0.3924(6) 0.2933(2) 0.055(2) Uani 1 d . .
H5A H 0.8656(5) 0.4568(6) 0.2898(2) 0.066 Uiso 1 calc R .
H5B H 0.9453(5) 0.3915(6) 0.2722(2) 0.066 Uiso 1 calc R .
C6 C 0.8476(5) 0.2942(6) 0.2906(2) 0.055(2) Uani 1 d . .
H6A H 0.7990(5) 0.3002(6) 0.3092(2) 0.066 Uiso 1 calc R .
H6B H 0.8240(5) 0.2879(6) 0.2638(2) 0.066 Uiso 1 calc R .
C11 C 0.8794(8) 0.2507(8) 0.4570(3) 0.102(4) Uani 1 d . .
H11A H 0.8248(8) 0.2821(8) 0.4487(3) 0.153 Uiso 1 calc R .
H11B H 0.9260(8) 0.3012(8) 0.4516(3) 0.153 Uiso 1 calc R .
H11C H 0.8774(8) 0.2353(8) 0.4852(3) 0.153 Uiso 1 calc R .
C12 C 0.8109(7) 0.0258(8) 0.4406(3) 0.101(4) Uani 1 d . .
H12A H 0.7555(7) 0.0568(8) 0.4332(3) 0.152 Uiso 1 calc R .
H12B H 0.8108(7) 0.0095(8) 0.4688(3) 0.152 Uiso 1 calc R .
H12C H 0.8205(7) -0.0403(8) 0.4257(3) 0.152 Uiso 1 calc R .
C13 C 1.0014(7) 0.0608(8) 0.4441(3) 0.096(3) Uani 1 d . .
H13A H 1.0097(7) -0.0055(8) 0.4292(3) 0.144 Uiso 1 calc R .
H13B H 1.0002(7) 0.0444(8) 0.4723(3) 0.144 Uiso 1 calc R .
H13C H 1.0487(7) 0.1102(8) 0.4387(3) 0.144 Uiso 1 calc R .
C21 C 1.2277(5) 0.0757(7) 0.2872(3) 0.081(3) Uani 1 d . .
H21A H 1.2172(5) 0.1109(7) 0.2620(3) 0.122 Uiso 1 calc R .
H21B H 1.2035(5) 0.0033(7) 0.2867(3) 0.122 Uiso 1 calc R .
H21C H 1.2896(5) 0.0714(7) 0.2919(3) 0.122 Uiso 1 calc R .
C22 C 1.1983(6) 0.0845(7) 0.3736(3) 0.079(3) Uani 1 d . .
H22A H 1.1719(6) 0.1242(7) 0.3953(3) 0.118 Uiso 1 calc R .
H22B H 1.2603(6) 0.0802(7) 0.3778(3) 0.118 Uiso 1 calc R .
H22C H 1.1742(6) 0.0121(7) 0.3725(3) 0.118 Uiso 1 calc R .
C23 C 1.2223(5) 0.2920(7) 0.3264(3) 0.089(3) Uani 1 d . .
H23A H 1.2093(5) 0.3262(7) 0.3013(3) 0.134 Uiso 1 calc R .
H23B H 1.2846(5) 0.2880(7) 0.3299(3) 0.134 Uiso 1 calc R .
H23C H 1.1973(5) 0.3342(7) 0.3478(3) 0.134 Uiso 1 calc R .
C31 C 0.8876(5) 0.4412(6) 0.3628(2) 0.059(2) Uani 1 d . .
H31A H 0.8380(5) 0.3937(6) 0.3656(2) 0.088 Uiso 1 calc R .
H31B H 0.8682(5) 0.5126(6) 0.3548(2) 0.088 Uiso 1 calc R .
H31C H 0.9178(5) 0.4461(6) 0.3879(2) 0.088 Uiso 1 calc R .
C32 C 1.0218(5) 0.4704(6) 0.3285(3) 0.058(2) Uani 1 d . .
H32A H 1.0606(5) 0.4416(6) 0.3085(3) 0.086 Uiso 1 calc R .
H32B H 1.0520(5) 0.4753(6) 0.3536(3) 0.086 Uiso 1 calc R .
H32C H 1.0023(5) 0.5419(6) 0.3206(3) 0.086 Uiso 1 calc R .
C33 C 1.1147(11) 0.2891(14) 0.4996(3) 0.177(8) Uani 1 d . .
H33A H 1.1306(11) 0.2136(14) 0.4963(3) 0.266 Uiso 1 calc R .
H33B H 1.0527(11) 0.2947(14) 0.5034(3) 0.266 Uiso 1 calc R .
H33C H 1.1443(11) 0.3185(14) 0.5225(3) 0.266 Uiso 1 calc R .
C34 C 1.2630(8) 0.3515(13) 0.4460(4) 0.150(6) Uani 1 d . .
H34A H 1.2777(8) 0.2754(13) 0.4438(4) 0.225 Uiso 1 calc R .
H34B H 1.2949(8) 0.3834(13) 0.4679(4) 0.225 Uiso 1 calc R .
H34C H 1.2780(8) 0.3884(13) 0.4216(4) 0.225 Uiso 1 calc R .
C35 C 1.1187(13) 0.5063(11) 0.4594(4) 0.193(8) Uani 1 d . .
H35A H 1.1362(13) 0.5440(11) 0.4355(4) 0.290 Uiso 1 calc R .
H35B H 1.1483(13) 0.5374(11) 0.4820(4) 0.290 Uiso 1 calc R .
H35C H 1.0566(13) 0.5136(11) 0.4629(4) 0.290 Uiso 1 calc R .

loop_
_atom_type_symbol
_atom_type_description
_atom_type_scat_dispersion_real
_atom_type_scat_dispersion_imag
_atom_type_scat_source
C C 0.0033 0.0016 'International Tables Vol C Tables 4.2.6.8 and 6.1.1.4'
H H 0.0000 0.0000 'International Tables Vol C Tables 4.2.6.8 and 6.1.1.4'
N N 0.0061 0.0033 'International Tables Vol C Tables 4.2.6.8 and 6.1.1.4'
O O 0.0106 0.0060 'International Tables Vol C Tables 4.2.6.8 and 6.1.1.4'
F F 0.0171 0.0103 'International Tables Vol C Tables 4.2.6.8 and 6.1.1.4'
Si Si 0.0817 0.0704 'International Tables Vol C Tables 4.2.6.8 and 6.1.1.4'
S S 0.1246 0.1234 'International Tables Vol C Tables 4.2.6.8 and 6.1.1.4'
Mo Mo -1.6832 0.6857 'International Tables Vol C Tables 4.2.6.8 and 6.1.1.4'

loop_
_geom_angle_atom_site_label_1
_geom_angle_atom_site_label_2
_geom_angle_atom_site_label_3
_geom_angle
_geom_angle_site_symmetry_1
_geom_angle_site_symmetry_3
_geom_angle_publ_flag
N5 Mo1 N2 100.8(3) . . ?
N5 Mo1 N1 100.3(3) . . ?
N2 Mo1 N1 119.6(2) . . ?
N5 Mo1 N3 95.2(2) . . ?
N2 Mo1 N3 116.5(2) . . ?
N1 Mo1 N3 117.0(2) . . ?
N5 Mo1 N4 175.4(2) . . ?
N2 Mo1 N4 81.2(2) . . ?
N1 Mo1 N4 82.2(2) . . ?
N3 Mo1 N4 80.2(2) . . ?
O2 S O3 115.3(3) . . ?
O2 S O1 114.4(4) . . ?
O3 S O1 114.4(3) . . ?
O2 S C1T 102.2(5) . . ?
O3 S C1T 103.3(5) . . ?
O1 S C1T 105.1(6) . . ?
N1 Si1 C13 110.9(4) . . ?
N1 Si1 C11 108.6(4) . . ?
C13 Si1 C11 111.3(5) . . ?
N1 Si1 C12 108.9(4) . . ?
C13 Si1 C12 107.4(5) . . ?
C11 Si1 C12 109.7(5) . . ?
N2 Si2 C22 111.6(3) . . ?
N2 Si2 C21 109.0(4) . . ?
C22 Si2 C21 107.5(4) . . ?
N2 Si2 C23 108.4(3) . . ?
C22 Si2 C23 112.1(5) . . ?
C21 Si2 C23 108.2(4) . . ?
N6 Si3 C35 106.3(7) . . ?
N6 Si3 C33 110.9(5) . . ?
C35 Si3 C33 111.7(8) . . ?
N6 Si3 C34 107.6(5) . . ?
C35 Si3 C34 109.6(8) . . ?
C33 Si3 C34 110.5(7) . . ?
C1 N1 Si1 118.5(4) . . ?
C1 N1 Mo1 115.1(4) . . ?
Si1 N1 Mo1 126.2(3) . . ?
C3 N2 Si2 118.8(4) . . ?
C3 N2 Mo1 115.4(4) . . ?
Si2 N2 Mo1 125.8(3) . . ?
C31 N3 C32 109.4(6) . . ?
C31 N3 C5 110.6(6) . . ?
C32 N3 C5 107.5(6) . . ?
C31 N3 Mo1 107.9(4) . . ?
C32 N3 Mo1 112.2(4) . . ?
C5 N3 Mo1 109.3(4) . . ?
C2 N4 C4 111.2(6) . . ?
C2 N4 C6 113.0(6) . . ?
C4 N4 C6 111.7(6) . . ?
C2 N4 Mo1 106.0(4) . . ?
C4 N4 Mo1 106.9(4) . . ?
C6 N4 Mo1 107.5(4) . . ?
N6 N5 Mo1 172.8(7) . . ?
N5 N6 Si3 170.5(8) . . ?
F3 C1T F2 109.9(11) . . ?
F3 C1T F1 106.9(11) . . ?
F2 C1T F1 104.8(10) . . ?
F3 C1T S 115.2(9) . . ?
F2 C1T S 110.2(9) . . ?
F1 C1T S 109.2(9) . . ?
N1 C1 C2 111.3(5) . . ?
N4 C2 C1 110.1(6) . . ?
C4 C3 N2 110.5(6) . . ?
N4 C4 C3 109.4(6) . . ?
C6 C5 N3 110.4(6) . . ?
N4 C6 C5 110.8(6) . . ?

loop_
_geom_bond_atom_site_label_1
_geom_bond_atom_site_label_2
_geom_bond_distance
_geom_bond_site_symmetry_2
_geom_bond_publ_flag
Mo1 N5 1.803(7) . ?
Mo1 N2 1.950(5) . ?
Mo1 N1 1.958(5) . ?
Mo1 N3 2.181(5) . ?
Mo1 N4 2.229(6) . ?
S O2 1.430(5) . ?
S O3 1.431(5) . ?
S O1 1.431(6) . ?
S C1T 1.785(12) . ?
Si1 N1 1.744(6) . ?
Si1 C13 1.860(10) . ?
Si1 C11 1.862(9) . ?
Si1 C12 1.874(9) . ?
Si2 N2 1.745(6) . ?
Si2 C22 1.841(9) . ?
Si2 C21 1.858(9) . ?
Si2 C23 1.862(9) . ?
Si3 N6 1.670(9) . ?
Si3 C35 1.816(14) . ?
Si3 C33 1.853(12) . ?
Si3 C34 1.857(13) . ?
F1 C1T 1.360(13) . ?
F2 C1T 1.349(13) . ?
F3 C1T 1.269(15) . ?
N1 C1 1.492(9) . ?
N2 C3 1.495(9) . ?
N3 C31 1.476(9) . ?
N3 C32 1.499(9) . ?
N3 C5 1.511(9) . ?
N4 C2 1.478(9) . ?
N4 C4 1.479(9) . ?
N4 C6 1.488(9) . ?
N5 N6 1.206(9) . ?
C1 C2 1.511(10) . ?
C3 C4 1.488(10) . ?
C5 C6 1.493(10) . ?
